data_2221007
loop_
_publ_author_name
'Fazaeli, Yousef'
'Najafi, Ezzatollah'
'Amini, Mostafa M.'
'Ng, Seik Weng'

_publ_section_title Bis(5-chloroquinolin-8-olato-\k^2^<i>N</i>,<i>O</i>)bis(propan-2-olato-\k<i>O</i>)titanium(IV)
_journal_coeditor_code BT2867
_journal_issue 3
_journal_name_full 'Acta Crystallographica Section E'
_journal_page_first m271
_journal_paper_doi 10.1107/S1600536809004383
_journal_volume 65
_journal_year 2009
_chemical_formula_iupac '[Ti (C9 H5 Cl N O)2 (C3 H7 O)2]'
_chemical_formula_moiety 'C24 H24 Cl2 N2 O4 Ti'
_chemical_formula_sum 'C24 H24 Cl2 N2 O4 Ti'
_chemical_formula_weight 523.25
_chemical_name_systematic
;
Bis(5-chloroquinolin-8-olato-\k^2^<i>N</i>,<i>O</i>)bis(propan-2-olato-
\k<i>O</i>)titanium(IV)
;
_space_group_IT_number 2
_symmetry_cell_setting triclinic
_symmetry_space_group_name_Hall '-P 1'
_symmetry_space_group_name_H-M 'P -1'
_atom_sites_solution_hydrogens geom
_atom_sites_solution_primary direct
_atom_sites_solution_secondary difmap
_audit_creation_method SHELXL-97
_cell_angle_alpha 109.5550(10)
_cell_angle_beta 105.0900(10)
_cell_angle_gamma 103.7850(10)
_cell_formula_units_Z 2
_cell_length_a 8.2170(2)
_cell_length_b 12.1847(3)
_cell_length_c 13.8113(3)
_cell_measurement_reflns_used 2883
_cell_measurement_temperature 100(2)
_cell_measurement_theta_max 28.1
_cell_measurement_theta_min 2.6
_cell_volume 1174.89(5)
_computing_cell_refinement 'SAINT (Bruker, 2008)'
_computing_data_collection 'APEX2 (Bruker, 2008)'
_computing_data_reduction 'SAINT (Bruker, 2008)'
_computing_molecular_graphics 'X-SEED (Barbour, 2001)'
_computing_publication_material 'publCIF (Westrip, 2009)'
_computing_structure_refinement 'SHELXL97 (Sheldrick, 2008)'
_computing_structure_solution 'SHELXS97 (Sheldrick, 2008)'
_diffrn_ambient_temperature 100(2)
_diffrn_measured_fraction_theta_full 0.979
_diffrn_measured_fraction_theta_max 0.979
_diffrn_measurement_device_type 'Bruker SMART APEX'
_diffrn_measurement_method \w
_diffrn_radiation_monochromator graphite
_diffrn_radiation_source 'fine-focus sealed tube'
_diffrn_radiation_type MoK\a
_diffrn_radiation_wavelength 0.71073
_diffrn_reflns_av_R_equivalents 0.0239
_diffrn_reflns_av_sigmaI/netI 0.0436
_diffrn_reflns_limit_h_max 10
_diffrn_reflns_limit_h_min -10
_diffrn_reflns_limit_k_max 15
_diffrn_reflns_limit_k_min -15
_diffrn_reflns_limit_l_max 17
_diffrn_reflns_limit_l_min -17
_diffrn_reflns_number 9665
_diffrn_reflns_theta_full 27.50
_diffrn_reflns_theta_max 27.50
_diffrn_reflns_theta_min 1.69
_diffrn_standards_decay_% 0
_diffrn_standards_interval_count 0
_diffrn_standards_interval_time 0
_diffrn_standards_number 0
_exptl_absorpt_coefficient_mu 0.626
_exptl_absorpt_correction_T_max 0.9516
_exptl_absorpt_correction_T_min 0.7879
_exptl_absorpt_correction_type multi-scan
_exptl_absorpt_process_details '(SADABS; Sheldrick, 1996)'
_exptl_crystal_colour Yellow
_exptl_crystal_density_diffrn 1.479
_exptl_crystal_density_method 'not measured'
_exptl_crystal_description Prism
_exptl_crystal_F_000 540
_exptl_crystal_size_max 0.40
_exptl_crystal_size_mid 0.08
_exptl_crystal_size_min 0.08
_refine_diff_density_max 0.351
_refine_diff_density_min -0.324
_refine_ls_extinction_method none
_refine_ls_goodness_of_fit_ref 1.041
_refine_ls_hydrogen_treatment constr
_refine_ls_matrix_type full
_refine_ls_number_parameters 308
_refine_ls_number_reflns 5285
_refine_ls_number_restraints 18
_refine_ls_restrained_S_all 1.056
_refine_ls_R_factor_all 0.0551
_refine_ls_R_factor_gt 0.0386
_refine_ls_shift/su_max 0.001
_refine_ls_shift/su_mean 0.001
_refine_ls_structure_factor_coef Fsqd
_refine_ls_weighting_details 'calc w=1/[\s^2^(Fo^2^)+(0.0434P)^2^+0.5978P] where P=(Fo^2^+2Fc^2^)/3'
_refine_ls_weighting_scheme calc
_refine_ls_wR_factor_gt 0.0900
_refine_ls_wR_factor_ref 0.1016
_reflns_number_gt 4126
_reflns_number_total 5285
_reflns_threshold_expression I>2\s(I)
_cod_data_source_file bt2867.cif
_cod_data_source_block I
_cod_depositor_comments
;
The following automatic conversions were performed:
'_symmetry_cell_setting' value 'Triclinic' changed to 'triclinic'
according to '/home/saulius/struct/CIF-dictionaries/cif_core.dic'
dictionary named 'cif_core.dic' version 2.4.1 from
2010-06-29.

'_exptl_absorpt_correction_type' value 'Multi-scan' changed
to 'multi-scan' according to
'/home/saulius/struct/CIF-dictionaries/cif_core.dic' dictionary named
'cif_core.dic' version 2.4.1 from 2010-06-29.

Automatic conversion script
Id: cif_fix_enum 1527 2010-12-29 10:47:43Z saulius 

The following automatic conversions were performed:

'_symmetry_cell_setting' value 'Triclinic' changed to 'triclinic'
according to /home/saulius/struct/CIF-dictionaries/cif_core.dic
dictionary named 'cif_core.dic' version 2.4.1 from
2010-06-29.

'_exptl_absorpt_correction_type' value 'Multi-scan'
changed to 'multi-scan' according to
/home/saulius/struct/CIF-dictionaries/cif_core.dic dictionary named
'cif_core.dic' version 2.4.1 from 2010-06-29.

Automatic conversion script
Id: cif_fix_values 1715 2011-07-08 13:25:40Z adriana 
;
_cod_database_code 2221007
_cod_database_fobs_code 2221007

loop_
_symmetry_equiv_pos_as_xyz
'x, y, z'
'-x, -y, -z'

loop_
_atom_site_type_symbol
_atom_site_label
_atom_site_fract_x
_atom_site_fract_y
_atom_site_fract_z
_atom_site_U_iso_or_equiv
_atom_site_adp_type
_atom_site_calc_flag
_atom_site_refinement_flags
_atom_site_occupancy
_atom_site_disorder_assembly
_atom_site_disorder_group
Ti Ti1 0.36699(5) 0.46368(4) 0.21132(3) 0.02005(11) Uani d . 1 A .
Cl Cl1 -0.42848(9) 0.06005(6) 0.18350(5) 0.03744(17) Uani d . 1 . .
Cl Cl2 0.23370(8) 1.01980(5) 0.47176(5) 0.02848(15) Uani d . 1 . .
O O1 0.3245(2) 0.35579(15) 0.28814(13) 0.0251(4) Uani d . 1 A .
O O2 0.3248(2) 0.59246(14) 0.16226(12) 0.0222(3) Uani d . 1 A .
O O3 0.6063(2) 0.52223(15) 0.27602(14) 0.0283(4) Uani d D 1 . .
O O4 0.3252(2) 0.34879(15) 0.07709(13) 0.0257(4) Uani d . 1 . .
N N1 0.0664(2) 0.40036(17) 0.17023(15) 0.0199(4) Uani d . 1 . .
N N2 0.3560(2) 0.60873(17) 0.35960(15) 0.0196(4) Uani d . 1 . .
C C1 0.1581(3) 0.2891(2) 0.27005(18) 0.0217(5) Uani d . 1 . .
C C2 0.1141(3) 0.1993(2) 0.30843(19) 0.0260(5) Uani d . 1 A .
H H2 0.2072 0.1836 0.3529 0.031 Uiso calc R 1 . .
C C3 -0.0671(4) 0.1311(2) 0.28229(19) 0.0286(5) Uani d . 1 . .
H H3 -0.0945 0.0692 0.3089 0.034 Uiso calc R 1 A .
C C4 -0.2052(3) 0.1516(2) 0.21957(19) 0.0259(5) Uani d . 1 A .
C C5 -0.1694(3) 0.2452(2) 0.18031(18) 0.0218(5) Uani d . 1 . .
C C6 0.0136(3) 0.3111(2) 0.20600(18) 0.0197(4) Uani d . 1 A .
C C7 -0.2991(3) 0.2793(2) 0.11910(19) 0.0259(5) Uani d . 1 A .
H H7 -0.4240 0.2386 0.1009 0.031 Uiso calc R 1 . .
C C8 -0.2436(3) 0.3709(2) 0.08642(19) 0.0260(5) Uani d . 1 . .
H H8 -0.3296 0.3954 0.0465 0.031 Uiso calc R 1 A .
C C9 -0.0594(3) 0.4286(2) 0.11196(19) 0.0233(5) Uani d . 1 A .
H H9 -0.0231 0.4904 0.0865 0.028 Uiso calc R 1 . .
C C10 0.3085(3) 0.6930(2) 0.22925(18) 0.0191(4) Uani d . 1 . .
C C11 0.2780(3) 0.7874(2) 0.20186(19) 0.0240(5) Uani d . 1 A .
H H11 0.2710 0.7842 0.1311 0.029 Uiso calc R 1 . .
C C12 0.2573(3) 0.8885(2) 0.2785(2) 0.0238(5) Uani d . 1 . .
H H12 0.2338 0.9518 0.2578 0.029 Uiso calc R 1 A .
C C13 0.2702(3) 0.8977(2) 0.38176(19) 0.0213(5) Uani d . 1 A .
C C14 0.3095(3) 0.8066(2) 0.41672(18) 0.0191(4) Uani d . 1 . .
C C15 0.3243(3) 0.7044(2) 0.33780(18) 0.0179(4) Uani d . 1 A .
C C16 0.3405(3) 0.8113(2) 0.52348(18) 0.0223(5) Uani d . 1 A .
H H16 0.3349 0.8796 0.5798 0.027 Uiso calc R 1 . .
C C17 0.3787(3) 0.7167(2) 0.54536(19) 0.0229(5) Uani d . 1 . .
H H17 0.4029 0.7196 0.6175 0.027 Uiso calc R 1 A .
C C18 0.3819(3) 0.6154(2) 0.46011(18) 0.0217(5) Uani d . 1 A .
H H18 0.4036 0.5487 0.4754 0.026 Uiso calc R 1 . .
C C19 0.7545(4) 0.6058(3) 0.3799(3) 0.0259(11) Uani d PDU 0.733(8) A 1
H H19 0.7047 0.6190 0.4400 0.031 Uiso calc PR 0.733(8) A 1
C C19' 0.7943(8) 0.5966(6) 0.3237(6) 0.017(2) Uani d PDU 0.267(8) A 2
H H19' 0.8420 0.5836 0.2628 0.020 Uiso calc PR 0.267(8) A 2
C C20 0.8248(4) 0.7275(2) 0.3771(3) 0.0434(7) Uani d D 1 . .
H H20A 0.7250 0.7564 0.3565 0.065 Uiso calc PR 0.733(8) A 1
H H20B 0.8825 0.7187 0.3225 0.065 Uiso calc PR 0.733(8) A 1
H H20C 0.9135 0.7882 0.4503 0.065 Uiso calc PR 0.733(8) A 1
H H20D 0.7137 0.7423 0.3483 0.065 Uiso calc PR 0.267(8) A 2
H H20E 0.9214 0.7755 0.3621 0.065 Uiso calc PR 0.267(8) A 2
H H20F 0.8600 0.7537 0.4571 0.065 Uiso calc PR 0.267(8) A 2
C C21 0.8883(3) 0.5458(2) 0.4018(2) 0.0340(6) Uani d D 1 . .
H H21A 0.9928 0.6047 0.4691 0.051 Uiso calc PR 0.733(8) A 1
H H21B 0.9275 0.5215 0.3390 0.051 Uiso calc PR 0.733(8) A 1
H H21C 0.8333 0.4716 0.4116 0.051 Uiso calc PR 0.733(8) A 1
H H21D 0.9897 0.6148 0.4651 0.051 Uiso calc PR 0.267(8) A 2
H H21E 0.9331 0.4846 0.3617 0.051 Uiso calc PR 0.267(8) A 2
H H21F 0.8019 0.5060 0.4280 0.051 Uiso calc PR 0.267(8) A 2
C C22 0.1934(3) 0.2575(2) -0.0269(2) 0.0297(5) Uani d . 1 A .
H H22 0.0879 0.2846 -0.0447 0.036 Uiso calc R 1 . .
C C23 0.1300(4) 0.1341(2) -0.0203(2) 0.0415(7) Uani d . 1 . .
H H23A 0.0799 0.1439 0.0379 0.062 Uiso calc R 1 A .
H H23B 0.2322 0.1064 -0.0029 0.062 Uiso calc R 1 . .
H H23C 0.0368 0.0718 -0.0915 0.062 Uiso calc R 1 . .
C C24 0.2717(4) 0.2478(3) -0.1150(2) 0.0473(8) Uani d . 1 . .
H H24A 0.3114 0.3294 -0.1168 0.071 Uiso calc R 1 A .
H H24B 0.1797 0.1868 -0.1871 0.071 Uiso calc R 1 . .
H H24C 0.3750 0.2210 -0.0987 0.071 Uiso calc R 1 . .

loop_
_atom_site_aniso_label
_atom_site_aniso_U_11
_atom_site_aniso_U_22
_atom_site_aniso_U_33
_atom_site_aniso_U_12
_atom_site_aniso_U_13
_atom_site_aniso_U_23
Ti1 0.0143(2) 0.0191(2) 0.0242(2) 0.00694(16) 0.00535(16) 0.00694(17)
Cl1 0.0332(4) 0.0336(4) 0.0379(4) -0.0009(3) 0.0177(3) 0.0117(3)
Cl2 0.0310(3) 0.0203(3) 0.0383(3) 0.0130(2) 0.0161(3) 0.0121(3)
O1 0.0194(8) 0.0224(8) 0.0315(9) 0.0097(7) 0.0038(7) 0.0118(7)
O2 0.0233(8) 0.0226(8) 0.0226(8) 0.0087(7) 0.0102(7) 0.0100(7)
O3 0.0164(8) 0.0224(9) 0.0354(10) 0.0067(7) 0.0038(7) 0.0045(7)
O4 0.0188(8) 0.0233(8) 0.0267(8) 0.0074(7) 0.0057(7) 0.0033(7)
N1 0.0181(10) 0.0209(10) 0.0229(9) 0.0088(8) 0.0078(8) 0.0103(8)
N2 0.0147(9) 0.0205(10) 0.0244(10) 0.0069(8) 0.0063(8) 0.0107(8)
C1 0.0251(12) 0.0156(11) 0.0212(11) 0.0084(9) 0.0077(9) 0.0042(9)
C2 0.0327(14) 0.0216(12) 0.0229(12) 0.0118(10) 0.0072(10) 0.0093(10)
C3 0.0412(15) 0.0214(12) 0.0250(12) 0.0093(11) 0.0147(11) 0.0115(10)
C4 0.0284(13) 0.0206(12) 0.0238(12) 0.0027(10) 0.0133(10) 0.0053(10)
C5 0.0238(12) 0.0210(11) 0.0207(11) 0.0080(10) 0.0114(9) 0.0064(9)
C6 0.0209(11) 0.0176(11) 0.0197(11) 0.0080(9) 0.0076(9) 0.0062(9)
C7 0.0165(11) 0.0302(13) 0.0251(12) 0.0066(10) 0.0076(10) 0.0062(10)
C8 0.0199(12) 0.0335(13) 0.0262(12) 0.0124(10) 0.0079(10) 0.0130(11)
C9 0.0210(12) 0.0270(12) 0.0257(12) 0.0103(10) 0.0086(10) 0.0145(10)
C10 0.0140(10) 0.0195(11) 0.0234(11) 0.0039(9) 0.0071(9) 0.0100(9)
C11 0.0216(12) 0.0262(12) 0.0266(12) 0.0065(10) 0.0088(10) 0.0154(10)
C12 0.0206(12) 0.0228(12) 0.0330(13) 0.0089(10) 0.0094(10) 0.0171(10)
C13 0.0174(11) 0.0169(11) 0.0284(12) 0.0059(9) 0.0087(9) 0.0081(9)
C14 0.0134(10) 0.0181(11) 0.0247(11) 0.0049(9) 0.0061(9) 0.0088(9)
C15 0.0137(10) 0.0190(11) 0.0228(11) 0.0050(9) 0.0068(9) 0.0114(9)
C16 0.0199(11) 0.0212(11) 0.0231(11) 0.0060(9) 0.0076(9) 0.0074(9)
C17 0.0200(11) 0.0283(12) 0.0224(11) 0.0071(10) 0.0084(9) 0.0139(10)
C18 0.0186(11) 0.0244(12) 0.0252(12) 0.0092(9) 0.0066(9) 0.0143(10)
C19 0.0175(17) 0.0293(18) 0.0232(19) 0.0073(14) 0.0032(14) 0.0064(14)
C19' 0.013(4) 0.026(4) 0.015(4) 0.006(3) 0.010(3) 0.008(3)
C20 0.0372(16) 0.0251(14) 0.0494(17) 0.0050(12) -0.0017(13) 0.0123(13)
C21 0.0277(14) 0.0329(14) 0.0380(15) 0.0077(11) 0.0046(11) 0.0190(12)
C22 0.0214(12) 0.0307(13) 0.0245(12) 0.0076(11) 0.0023(10) 0.0034(10)
C23 0.0440(17) 0.0293(14) 0.0328(14) -0.0005(12) 0.0151(13) 0.0006(12)
C24 0.0478(18) 0.0468(18) 0.0278(14) 0.0001(14) 0.0102(13) 0.0080(13)

loop_
_atom_type_symbol
_atom_type_description
_atom_type_scat_dispersion_real
_atom_type_scat_dispersion_imag
_atom_type_scat_source
C C 0.0033 0.0016 'International Tables Vol C Tables 4.2.6.8 and 6.1.1.4'
H H 0.0000 0.0000 'International Tables Vol C Tables 4.2.6.8 and 6.1.1.4'
N N 0.0061 0.0033 'International Tables Vol C Tables 4.2.6.8 and 6.1.1.4'
O O 0.0106 0.0060 'International Tables Vol C Tables 4.2.6.8 and 6.1.1.4'
Cl Cl 0.1484 0.1585 'International Tables Vol C Tables 4.2.6.8 and 6.1.1.4'
Ti Ti 0.2776 0.4457 'International Tables Vol C Tables 4.2.6.8 and 6.1.1.4'

loop_
_geom_angle_atom_site_label_1
_geom_angle_atom_site_label_2
_geom_angle_atom_site_label_3
_geom_angle_site_symmetry_1
_geom_angle_site_symmetry_3
_geom_angle
_geom_angle_publ_flag
O3 Ti1 O4 . . 103.15(7) ?
O3 Ti1 O1 . . 95.29(7) ?
O4 Ti1 O1 . . 100.15(7) ?
O3 Ti1 O2 . . 101.90(7) ?
O4 Ti1 O2 . . 96.17(7) ?
O1 Ti1 O2 . . 152.90(7) ?
O3 Ti1 N2 . . 89.20(7) ?
O4 Ti1 N2 . . 166.55(7) ?
O1 Ti1 N2 . . 83.74(7) ?
O2 Ti1 N2 . . 75.79(6) ?
O3 Ti1 N1 . . 166.54(7) ?
O4 Ti1 N1 . . 88.50(7) ?
O1 Ti1 N1 . . 75.78(6) ?
O2 Ti1 N1 . . 83.22(7) ?
N2 Ti1 N1 . . 79.93(7) ?
C1 O1 Ti1 . . 120.40(14) ?
C10 O2 Ti1 . . 120.95(13) ?
C19' O3 C19 . . 36.5(3) ?
C19' O3 Ti1 . . 165.3(3) ?
C19 O3 Ti1 . . 142.82(19) ?
C22 O4 Ti1 . . 146.48(15) ?
C9 N1 C6 . . 118.54(19) ?
C9 N1 Ti1 . . 130.57(15) ?
C6 N1 Ti1 . . 110.63(14) ?
C18 N2 C15 . . 118.38(19) ?
C18 N2 Ti1 . . 130.30(15) ?
C15 N2 Ti1 . . 111.26(14) ?
O1 C1 C2 . . 124.8(2) ?
O1 C1 C6 . . 117.6(2) ?
C2 C1 C6 . . 117.6(2) ?
C1 C2 C3 . . 120.5(2) ?
C1 C2 H2 . . 119.8 ?
C3 C2 H2 . . 119.8 ?
C4 C3 C2 . . 121.7(2) ?
C4 C3 H3 . . 119.2 ?
C2 C3 H3 . . 119.2 ?
C3 C4 C5 . . 120.7(2) ?
C3 C4 Cl1 . . 120.28(19) ?
C5 C4 Cl1 . . 118.97(19) ?
C6 C5 C7 . . 117.1(2) ?
C6 C5 C4 . . 116.6(2) ?
C7 C5 C4 . . 126.4(2) ?
N1 C6 C5 . . 122.5(2) ?
N1 C6 C1 . . 114.56(19) ?
C5 C6 C1 . . 122.9(2) ?
C8 C7 C5 . . 119.6(2) ?
C8 C7 H7 . . 120.2 ?
C5 C7 H7 . . 120.2 ?
C7 C8 C9 . . 119.8(2) ?
C7 C8 H8 . . 120.1 ?
C9 C8 H8 . . 120.1 ?
N1 C9 C8 . . 122.5(2) ?
N1 C9 H9 . . 118.8 ?
C8 C9 H9 . . 118.8 ?
O2 C10 C11 . . 124.9(2) ?
O2 C10 C15 . . 117.33(19) ?
C11 C10 C15 . . 117.7(2) ?
C10 C11 C12 . . 120.2(2) ?
C10 C11 H11 . . 119.9 ?
C12 C11 H11 . . 119.9 ?
C13 C12 C11 . . 121.6(2) ?
C13 C12 H12 . . 119.2 ?
C11 C12 H12 . . 119.2 ?
C12 C13 C14 . . 120.9(2) ?
C12 C13 Cl2 . . 120.29(17) ?
C14 C13 Cl2 . . 118.76(17) ?
C16 C14 C15 . . 117.36(19) ?
C16 C14 C13 . . 126.0(2) ?
C15 C14 C13 . . 116.59(19) ?
N2 C15 C14 . . 122.49(19) ?
N2 C15 C10 . . 114.65(19) ?
C14 C15 C10 . . 122.86(19) ?
C17 C16 C14 . . 119.4(2) ?
C17 C16 H16 . . 120.3 ?
C14 C16 H16 . . 120.3 ?
C16 C17 C18 . . 119.3(2) ?
C16 C17 H17 . . 120.4 ?
C18 C17 H17 . . 120.4 ?
N2 C18 C17 . . 122.9(2) ?
N2 C18 H18 . . 118.5 ?
C17 C18 H18 . . 118.5 ?
O3 C19 C20 . . 108.7(3) ?
O3 C19 C21 . . 109.4(2) ?
C20 C19 C21 . . 115.5(3) ?
O3 C19 H19 . . 107.6 ?
C20 C19 H19 . . 107.6 ?
C21 C19 H19 . . 107.6 ?
O3 C19' C20 . . 111.7(5) ?
O3 C19' C21 . . 107.1(4) ?
C20 C19' C21 . . 113.8(5) ?
O3 C19' H19' . . 108.0 ?
C20 C19' H19' . . 108.0 ?
C21 C19' H19' . . 108.0 ?
C19' C20 C19 . . 36.0(3) ?
C19' C20 H20A . . 118.7 ?
C19 C20 H20A . . 109.5 ?
C19' C20 H20B . . 73.8 ?
C19 C20 H20B . . 109.5 ?
H20A C20 H20B . . 109.5 ?
C19' C20 H20C . . 127.4 ?
C19 C20 H20C . . 109.5 ?
H20A C20 H20C . . 109.5 ?
H20B C20 H20C . . 109.5 ?
C19' C20 H20D . . 109.5 ?
C19 C20 H20D . . 102.1 ?
H20A C20 H20D . . 9.2 ?
H20B C20 H20D . . 107.9 ?
H20C C20 H20D . . 118.0 ?
C19' C20 H20E . . 109.5 ?
C19 C20 H20E . . 141.0 ?
H20A C20 H20E . . 104.6 ?
H20B C20 H20E . . 39.1 ?
H20C C20 H20E . . 75.3 ?
H20D C20 H20E . . 109.5 ?
C19' C20 H20F . . 109.5 ?
C19 C20 H20F . . 79.8 ?
H20A C20 H20F . . 104.7 ?
H20B C20 H20F . . 138.4 ?
H20C C20 H20F . . 34.5 ?
H20D C20 H20F . . 109.5 ?
H20E C20 H20F . . 109.5 ?
C19 C21 C19' . . 34.6(3) ?
C19 C21 H21A . . 109.5 ?
C19' C21 H21A . . 118.5 ?
C19 C21 H21B . . 109.5 ?
C19' C21 H21B . . 75.1 ?
H21A C21 H21B . . 109.5 ?
C19 C21 H21C . . 109.5 ?
C19' C21 H21C . . 127.0 ?
H21A C21 H21C . . 109.5 ?
H21B C21 H21C . . 109.5 ?
C19 C21 H21D . . 102.1 ?
C19' C21 H21D . . 109.5 ?
H21A C21 H21D . . 9.1 ?
H21B C21 H21D . . 108.2 ?
H21C C21 H21D . . 117.7 ?
C19 C21 H21E . . 140.1 ?
C19' C21 H21E . . 109.5 ?
H21A C21 H21E . . 104.7 ?
H21B C21 H21E . . 37.6 ?
H21C C21 H21E . . 76.7 ?
H21D C21 H21E . . 109.5 ?
C19 C21 H21F . . 81.1 ?
C19' C21 H21F . . 109.5 ?
H21A C21 H21F . . 104.8 ?
H21B C21 H21F . . 137.4 ?
H21C C21 H21F . . 33.1 ?
H21D C21 H21F . . 109.5 ?
H21E C21 H21F . . 109.5 ?
O4 C22 C24 . . 109.4(2) ?
O4 C22 C23 . . 109.6(2) ?
C24 C22 C23 . . 111.8(2) ?
O4 C22 H22 . . 108.7 ?
C24 C22 H22 . . 108.7 ?
C23 C22 H22 . . 108.7 ?
C22 C23 H23A . . 109.5 ?
C22 C23 H23B . . 109.5 ?
H23A C23 H23B . . 109.5 ?
C22 C23 H23C . . 109.5 ?
H23A C23 H23C . . 109.5 ?
H23B C23 H23C . . 109.5 ?
C22 C24 H24A . . 109.5 ?
C22 C24 H24B . . 109.5 ?
H24A C24 H24B . . 109.5 ?
C22 C24 H24C . . 109.5 ?
H24A C24 H24C . . 109.5 ?
H24B C24 H24C . . 109.5 ?

loop_
_geom_bond_atom_site_label_1
_geom_bond_atom_site_label_2
_geom_bond_site_symmetry_2
_geom_bond_distance
_geom_bond_publ_flag
Ti1 O3 . 1.7788(16) ?
Ti1 O4 . 1.7936(16) ?
Ti1 O1 . 1.9707(16) ?
Ti1 O2 . 1.9723(16) ?
Ti1 N2 . 2.2527(18) ?
Ti1 N1 . 2.2554(18) ?
Cl1 C4 . 1.742(2) ?
Cl2 C13 . 1.738(2) ?
O1 C1 . 1.323(3) ?
O2 C10 . 1.327(3) ?
O3 C19' . 1.430(6) ?
O3 C19 . 1.449(3) ?
O4 C22 . 1.421(3) ?
N1 C9 . 1.325(3) ?
N1 C6 . 1.365(3) ?
N2 C18 . 1.319(3) ?
N2 C15 . 1.362(3) ?
C1 C2 . 1.381(3) ?
C1 C6 . 1.424(3) ?
C2 C3 . 1.402(4) ?
C2 H2 . 0.9500 ?
C3 C4 . 1.367(3) ?
C3 H3 . 0.9500 ?
C4 C5 . 1.421(3) ?
C5 C6 . 1.410(3) ?
C5 C7 . 1.414(3) ?
C7 C8 . 1.364(3) ?
C7 H7 . 0.9500 ?
C8 C9 . 1.400(3) ?
C8 H8 . 0.9500 ?
C9 H9 . 0.9500 ?
C10 C11 . 1.381(3) ?
C10 C15 . 1.427(3) ?
C11 C12 . 1.410(3) ?
C11 H11 . 0.9500 ?
C12 C13 . 1.366(3) ?
C12 H12 . 0.9500 ?
C13 C14 . 1.420(3) ?
C14 C16 . 1.408(3) ?
C14 C15 . 1.410(3) ?
C16 C17 . 1.369(3) ?
C16 H16 . 0.9500 ?
C17 C18 . 1.403(3) ?
C17 H17 . 0.9500 ?
C18 H18 . 0.9500 ?
C19 C20 . 1.475(4) ?
C19 C21 . 1.481(4) ?
C19 H19 . 1.0000 ?
C19' C20 . 1.441(7) ?
C19' C21 . 1.543(6) ?
C19' H19' . 1.0000 ?
C20 H20A . 0.9800 ?
C20 H20B . 0.9800 ?
C20 H20C . 0.9800 ?
C20 H20D . 0.9800 ?
C20 H20E . 0.9800 ?
C20 H20F . 0.9800 ?
C21 H21A . 0.9800 ?
C21 H21B . 0.9800 ?
C21 H21C . 0.9800 ?
C21 H21D . 0.9800 ?
C21 H21E . 0.9800 ?
C21 H21F . 0.9800 ?
C22 C24 . 1.503(4) ?
C22 C23 . 1.512(4) ?
C22 H22 . 1.0000 ?
C23 H23A . 0.9800 ?
C23 H23B . 0.9800 ?
C23 H23C . 0.9800 ?
C24 H24A . 0.9800 ?
C24 H24B . 0.9800 ?
C24 H24C . 0.9800 ?

loop_
_geom_torsion_atom_site_label_1
_geom_torsion_atom_site_label_2
_geom_torsion_atom_site_label_3
_geom_torsion_atom_site_label_4
_geom_torsion_site_symmetry_1
_geom_torsion_site_symmetry_2
_geom_torsion_site_symmetry_3
_geom_torsion_site_symmetry_4
_geom_torsion
_geom_torsion_publ_flag
O3 Ti1 O1 C1 . . . . 178.69(16) ?
O4 Ti1 O1 C1 . . . . -76.91(16) ?
O2 Ti1 O1 C1 . . . . 49.2(2) ?
N2 Ti1 O1 C1 . . . . 90.08(16) ?
N1 Ti1 O1 C1 . . . . 8.91(15) ?
O3 Ti1 O2 C10 . . . . -86.92(16) ?
O4 Ti1 O2 C10 . . . . 168.21(15) ?
O1 Ti1 O2 C10 . . . . 41.3(2) ?
N2 Ti1 O2 C10 . . . . -0.82(15) ?
N1 Ti1 O2 C10 . . . . 80.46(16) ?
O4 Ti1 O3 C19' . . . . 107.6(14) ?
O1 Ti1 O3 C19' . . . . -150.7(14) ?
O2 Ti1 O3 C19' . . . . 8.3(14) ?
N2 Ti1 O3 C19' . . . . -67.0(14) ?
N1 Ti1 O3 C19' . . . . -103.0(15) ?
O4 Ti1 O3 C19 . . . . -174.9(3) ?
O1 Ti1 O3 C19 . . . . -73.2(3) ?
O2 Ti1 O3 C19 . . . . 85.8(3) ?
N2 Ti1 O3 C19 . . . . 10.5(3) ?
N1 Ti1 O3 C19 . . . . -25.5(5) ?
O3 Ti1 O4 C22 . . . . 179.3(3) ?
O1 Ti1 O4 C22 . . . . 81.4(3) ?
O2 Ti1 O4 C22 . . . . -76.9(3) ?
N2 Ti1 O4 C22 . . . . -24.4(5) ?
N1 Ti1 O4 C22 . . . . 6.1(3) ?
O3 Ti1 N1 C9 . . . . 128.4(3) ?
O4 Ti1 N1 C9 . . . . -81.3(2) ?
O1 Ti1 N1 C9 . . . . 177.9(2) ?
O2 Ti1 N1 C9 . . . . 15.1(2) ?
N2 Ti1 N1 C9 . . . . 91.8(2) ?
O3 Ti1 N1 C6 . . . . -57.6(4) ?
O4 Ti1 N1 C6 . . . . 92.72(15) ?
O1 Ti1 N1 C6 . . . . -8.15(14) ?
O2 Ti1 N1 C6 . . . . -170.88(15) ?
N2 Ti1 N1 C6 . . . . -94.18(14) ?
O3 Ti1 N2 C18 . . . . -73.6(2) ?
O4 Ti1 N2 C18 . . . . 129.5(3) ?
O1 Ti1 N2 C18 . . . . 21.80(19) ?
O2 Ti1 N2 C18 . . . . -176.1(2) ?
N1 Ti1 N2 C18 . . . . 98.4(2) ?
O3 Ti1 N2 C15 . . . . 103.48(15) ?
O4 Ti1 N2 C15 . . . . -53.4(4) ?
O1 Ti1 N2 C15 . . . . -161.11(15) ?
O2 Ti1 N2 C15 . . . . 0.99(14) ?
N1 Ti1 N2 C15 . . . . -84.50(14) ?
Ti1 O1 C1 C2 . . . . 171.39(17) ?
Ti1 O1 C1 C6 . . . . -8.4(3) ?
O1 C1 C2 C3 . . . . -178.3(2) ?
C6 C1 C2 C3 . . . . 1.5(3) ?
C1 C2 C3 C4 . . . . -0.7(4) ?
C2 C3 C4 C5 . . . . -1.3(4) ?
C2 C3 C4 Cl1 . . . . 177.01(18) ?
C3 C4 C5 C6 . . . . 2.3(3) ?
Cl1 C4 C5 C6 . . . . -176.04(16) ?
C3 C4 C5 C7 . . . . -177.1(2) ?
Cl1 C4 C5 C7 . . . . 4.6(3) ?
C9 N1 C6 C5 . . . . 2.1(3) ?
Ti1 N1 C6 C5 . . . . -172.73(16) ?
C9 N1 C6 C1 . . . . -178.61(19) ?
Ti1 N1 C6 C1 . . . . 6.6(2) ?
C7 C5 C6 N1 . . . . -2.8(3) ?
C4 C5 C6 N1 . . . . 177.79(19) ?
C7 C5 C6 C1 . . . . 177.9(2) ?
C4 C5 C6 C1 . . . . -1.5(3) ?
O1 C1 C6 N1 . . . . 0.1(3) ?
C2 C1 C6 N1 . . . . -179.7(2) ?
O1 C1 C6 C5 . . . . 179.4(2) ?
C2 C1 C6 C5 . . . . -0.4(3) ?
C6 C5 C7 C8 . . . . 1.1(3) ?
C4 C5 C7 C8 . . . . -179.5(2) ?
C5 C7 C8 C9 . . . . 1.2(3) ?
C6 N1 C9 C8 . . . . 0.4(3) ?
Ti1 N1 C9 C8 . . . . 173.98(17) ?
C7 C8 C9 N1 . . . . -2.0(4) ?
Ti1 O2 C10 C11 . . . . -179.65(17) ?
Ti1 O2 C10 C15 . . . . 0.5(3) ?
O2 C10 C11 C12 . . . . 178.0(2) ?
C15 C10 C11 C12 . . . . -2.2(3) ?
C10 C11 C12 C13 . . . . 1.3(3) ?
C11 C12 C13 C14 . . . . 1.5(3) ?
C11 C12 C13 Cl2 . . . . -177.04(17) ?
C12 C13 C14 C16 . . . . 174.5(2) ?
Cl2 C13 C14 C16 . . . . -6.9(3) ?
C12 C13 C14 C15 . . . . -3.3(3) ?
Cl2 C13 C14 C15 . . . . 175.28(16) ?
C18 N2 C15 C14 . . . . -3.2(3) ?
Ti1 N2 C15 C14 . . . . 179.36(16) ?
C18 N2 C15 C10 . . . . 176.46(19) ?
Ti1 N2 C15 C10 . . . . -1.0(2) ?
C16 C14 C15 N2 . . . . 4.1(3) ?
C13 C14 C15 N2 . . . . -177.96(19) ?
C16 C14 C15 C10 . . . . -175.5(2) ?
C13 C14 C15 C10 . . . . 2.4(3) ?
O2 C10 C15 N2 . . . . 0.4(3) ?
C11 C10 C15 N2 . . . . -179.40(19) ?
O2 C10 C15 C14 . . . . -179.95(19) ?
C11 C10 C15 C14 . . . . 0.2(3) ?
C15 C14 C16 C17 . . . . -1.6(3) ?
C13 C14 C16 C17 . . . . -179.3(2) ?
C14 C16 C17 C18 . . . . -1.5(3) ?
C15 N2 C18 C17 . . . . -0.2(3) ?
Ti1 N2 C18 C17 . . . . 176.69(16) ?
C16 C17 C18 N2 . . . . 2.6(3) ?
C19' O3 C19 C20 . . . . 59.8(5) ?
Ti1 O3 C19 C20 . . . . -95.6(4) ?
C19' O3 C19 C21 . . . . -67.2(5) ?
Ti1 O3 C19 C21 . . . . 137.4(2) ?
C19 O3 C19' C20 . . . . -64.4(6) ?
Ti1 O3 C19' C20 . . . . 32.8(18) ?
C19 O3 C19' C21 . . . . 60.8(5) ?
Ti1 O3 C19' C21 . . . . 158.0(10) ?
O3 C19' C20 C19 . . . . 63.7(5) ?
C21 C19' C20 C19 . . . . -57.7(5) ?
O3 C19 C20 C19' . . . . -60.2(5) ?
C21 C19 C20 C19' . . . . 63.2(5) ?
O3 C19 C21 C19' . . . . 63.4(5) ?
C20 C19 C21 C19' . . . . -59.6(5) ?
O3 C19' C21 C19 . . . . -63.4(5) ?
C20 C19' C21 C19 . . . . 60.5(5) ?
Ti1 O4 C22 C24 . . . . 150.1(2) ?
Ti1 O4 C22 C23 . . . . -87.0(3) ?
